data_7032594
loop_
_publ_author_name
'Zhang, Jiangwei'
'Zhao, Zhenlin'
'Zhang, Jin'
'She, Shan'
'Huang, Yichao'
'Wei, Yongge'

_publ_section_title
;
 Spontaneous resolution of polyoxometalate-based inorganic-organic hybrids
 driven by solvent and common ion.
;
_journal_issue 46
_journal_name_full 'Dalton transactions (Cambridge, England : 2003)'
_journal_page_first 17296
_journal_page_last 17302
_journal_paper_doi 10.1039/c4dt01954g
_journal_volume 43
_journal_year 2014
_chemical_absolute_configuration unk
_chemical_formula_moiety 'C5 H12 Cr Mo6 O24, 3(C16 H36 N), 11(H2 O)'
_chemical_formula_sum 'C53 H142 Cr Mo6 N3 O35'
_chemical_formula_weight 2009.34
_chemical_name_systematic
;
 ? 
;
_space_group_crystal_system orthorhombic
_space_group_IT_number 19
_space_group_name_Hall 'P 2ac 2ab'
_space_group_name_H-M_alt 'P 21 21 21'
_symmetry_space_group_name_Hall 'P 2ac 2ab'
_symmetry_space_group_name_H-M 'P 21 21 21'
_atom_sites_solution_hydrogens geom
_atom_sites_solution_primary direct
_atom_sites_solution_secondary difmap
_audit_creation_date 2014-08-29
_audit_creation_method
;
Olex2 1.2
(compiled 2014.06.27 svn.r2953 for OlexSys, GUI svn.r4855)
;
_cell_angle_alpha 90.00
_cell_angle_beta 90.00
_cell_angle_gamma 90.00
_cell_formula_units_Z 4
_cell_length_a 15.1562(5)
_cell_length_b 21.7956(13)
_cell_length_c 25.0114(13)
_cell_measurement_reflns_used 16230
_cell_measurement_temperature 100(2)
_cell_measurement_theta_max 0.722
_cell_measurement_theta_min 0.599
_cell_volume 8262.2(7)
_computing_molecular_graphics
;
O. V. Dolomanov, L. J. Bourhis, R. J. Gildea, J. A. K. Howard and H. Puschmann,
OLEX2: a complete structure solution, refinement and analysis program.
J. Appl. Cryst. (2009). 42, 339-341.
;
_computing_publication_material
;
O. V. Dolomanov, L. J. Bourhis, R. J. Gildea, J. A. K. Howard and H. Puschmann,
OLEX2: a complete structure solution, refinement and analysis program.
J. Appl. Cryst. (2009). 42, 339-341.
;
_computing_structure_refinement 'SHELXL-97 (Sheldrick, 1997)'
_computing_structure_solution 'SHELXS-97 (Sheldrick, 1990)'
_diffrn_ambient_temperature 100(2)
_diffrn_detector_area_resol_mean 16.0971
_diffrn_measured_fraction_theta_full 0.996
_diffrn_measured_fraction_theta_max 0.996
_diffrn_measurement_device_type 'Xcalibur, Eos, Gemini'
_diffrn_measurement_method '\w scans'
_diffrn_radiation_monochromator graphite
_diffrn_radiation_type MoK\a
_diffrn_radiation_wavelength 0.71073
_diffrn_reflns_av_R_equivalents 0.0350
_diffrn_reflns_av_unetI/netI 0.0630
_diffrn_reflns_limit_h_max 11
_diffrn_reflns_limit_h_min -18
_diffrn_reflns_limit_k_max 24
_diffrn_reflns_limit_k_min -26
_diffrn_reflns_limit_l_max 23
_diffrn_reflns_limit_l_min -30
_diffrn_reflns_number 28860
_diffrn_reflns_theta_full 26.00
_diffrn_reflns_theta_max 26.00
_diffrn_reflns_theta_min 2.94
_diffrn_source 'fine-focus sealed tube'
_exptl_absorpt_coefficient_mu 1.088
_exptl_absorpt_correction_T_max 0.7361
_exptl_absorpt_correction_T_min 0.6122
_exptl_absorpt_correction_type multi-scan
_exptl_absorpt_process_details
;
CrysAlisPro, Agilent Technologies,
Version 1.171.35.11 (release 16-05-2011 CrysAlis171 .NET)
(compiled May 16 2011,17:55:39)
Empirical absorption correction using spherical harmonics,
 implemented in SCALE3 ABSPACK scaling algorithm.
;
_exptl_crystal_colour pink
_exptl_crystal_density_diffrn 1.615
_exptl_crystal_density_method 'not measured'
_exptl_crystal_description block
_exptl_crystal_F_000 4148
_exptl_crystal_size_max 0.5
_exptl_crystal_size_mid 0.4
_exptl_crystal_size_min 0.3
_refine_diff_density_max 0.976
_refine_diff_density_min -0.895
_refine_diff_density_rms 0.115
_refine_ls_abs_structure_details 'Flack H D (1983), Acta Cryst. A39, 876-881'
_refine_ls_abs_structure_Flack -0.016(3)
_refine_ls_extinction_method none
_refine_ls_goodness_of_fit_ref 1.051
_refine_ls_hydrogen_treatment mixed
_refine_ls_matrix_type full
_refine_ls_number_parameters 964
_refine_ls_number_reflns 15854
_refine_ls_number_restraints 186
_refine_ls_restrained_S_all 1.069
_refine_ls_R_factor_all 0.0566
_refine_ls_R_factor_gt 0.0461
_refine_ls_shift/su_max 0.000
_refine_ls_shift/su_mean 0.000
_refine_ls_structure_factor_coef Fsqd
_refine_ls_weighting_details 'calc w=1/[\s^2^(Fo^2^)+(0.0305P)^2^+17.6685P] where P=(Fo^2^+2Fc^2^)/3'
_refine_ls_weighting_scheme calc
_refine_ls_wR_factor_gt 0.0934
_refine_ls_wR_factor_ref 0.0991
_reflns_number_gt 13981
_reflns_number_total 15854
_reflns_threshold_expression >2sigma(I)
_cod_data_source_file c4dt01954g2.cif
_cod_data_source_block compound2b
_cod_depositor_comments 'Adding full bibliography for 7032591--7032597.cif.'
_cod_database_code 7032594
_olex2_refinement_description
;
1. Fixed Uiso
 At 1.2 times of:
  All C(H,H) groups, All C(H,H,H,H) groups, All O(H) groups
 At 1.5 times of:
  All C(H,H,H) groups, All O(H,H) groups
2. Restrained distances
 H6-HW1D
 2 with sigma of 0.02
 HW1B-HW7A
 2 with sigma of 0.02
 HW4B-HW1E
 2 with sigma of 0.01
 HW4B-HW1F
 3 with sigma of 0.01
 HW1C-HW8B
 2 with sigma of 0.02
 HW1C-HW8A
 2 with sigma of 0.02
 HW6A-HW8A
 2 with sigma of 0.02
 HW6B-HW9B
 2 with sigma of 0.02
 HW6B-HW7B
 2 with sigma of 0.02
 HW1C-H31F
 2 with sigma of 0.02
 HW6A-HW9B
 2.5 with sigma of 0.02
 HW3B-HW1E
 2 with sigma of 0.02
 C335-C333
 1.53 with sigma of 0.01
 H6-HW1C
 2 with sigma of 0.01
 HW1A-HW3A
 3 with sigma of 0.01
 HW3B-HW1F
 2 with sigma of 0.02
 HW3A-HW1F
 2 with sigma of 0.02
 HW6A-HW8B
 2 with sigma of 0.02
 HW2A-HW3A
 3 with sigma of 0.01
 HW4A-HW1C
 2 with sigma of 0.02
 HW4A-HW1D
 2 with sigma of 0.02
 H4-HW4A
 3 with sigma of 0.001
 H4-HW4B
 3 with sigma of 0.01
 HW1B-HW3B
 2 with sigma of 0.02
 HW1B-HW3A
 2 with sigma of 0.02
 H12A-HW8A
 2 with sigma of 0.02
 HW5B-HW1C
 2 with sigma of 0.02
 HW6A-HW9A
 2 with sigma of 0.02
 HW6B-HW7B
 2 with sigma of 0.02
 HW8B-HW1D
 2 with sigma of 0.02
 C335-C333
 1.53 with sigma of 0.02
 N1-C131 = N1-C121 = N1-C141 = N1-C111
 1.48 with sigma of 0.02
 N2-C221 = N2-C231 = N2-C241 = N2-C211
 1.48 with sigma of 0.02
 C252-C241
 1.53 with sigma of 0.02
 N3-C311 = N3-C331 = N3-C341 = N3-C321
 1.48 with sigma of 0.02
 C252-C241 = C253-C252 = C243-C242 = C244-C243 = C254-C253
 1.53 with sigma of 0.01
 C335-C333 = C313-C312 = C312-C311 = C353-C342 = C343-C342 = C344-C343 = C354-
 C353
 1.53 with sigma of 0.01
3. Rigid bond restraints
 C241, C242, C243, C244, C252, C253, C254
 with sigma for 1-2 distances of 0.002 and sigma for 1-3 distances of 0.002
 C331, C332, C333, C335
 with sigma for 1-2 distances of 0.002 and sigma for 1-3 distances of 0.002
 C341, C342, C343, C344, C353, C354
 with sigma for 1-2 distances of 0.002 and sigma for 1-3 distances of 0.002
4. Uiso/Uaniso restraints and constraints
C241 \\sim C242 \\sim C243 \\sim C244 \\sim C252 \\sim C253 \\sim C254: within
1.7A with sigma of 0.005 and sigma for terminal atoms of 0.01
C331 \\sim C332 \\sim C333 \\sim C335: within 1.7A with sigma of 0.005 and
sigma for terminal atoms of 0.01
C341 \\sim C342 \\sim C343 \\sim C344 \\sim C353 \\sim C354: within 1.7A with
sigma of 0.005 and sigma for terminal atoms of 0.01
Uanis(OW11) \\sim Ueq, Uanis(C221) \\sim Ueq, Uanis(OW3) \\sim Ueq, Uanis(OW1)
\\sim Ueq: with sigma of 0.01 and sigma for terminal atoms of 0.02
Uanis(C4) \\sim Ueq: with sigma of 0.001 and sigma for terminal atoms of 0.002
5. Others
 Sof(H24C)=Sof(H24D)=Sof(C242)=Sof(H24E)=Sof(H24F)=Sof(C243)=Sof(H24G)=
 Sof(H24H)=Sof(C244)=Sof(H24I)=Sof(H24J)=Sof(H24K)=1-FVAR(1)
 Sof(H24A)=Sof(H24B)=Sof(C252)=Sof(H25A)=Sof(H25B)=Sof(C253)=Sof(H25C)=
 Sof(H25D)=Sof(C254)=Sof(H25E)=Sof(H25F)=Sof(H25G)=FVAR(1)
 Sof(H34E)=Sof(H34F)=Sof(C343)=Sof(H34G)=Sof(H34H)=Sof(C344)=Sof(H34I)=
 Sof(H34J)=Sof(H34K)=1-FVAR(2)
 Sof(H34C)=Sof(H34D)=Sof(C353)=Sof(H35A)=Sof(H35B)=Sof(C354)=Sof(H35C)=
 Sof(H35D)=Sof(H35E)=FVAR(2)
6.a Free rotating group:
 OW1(HW1A,HW1B), OW2(HW2A,HW2B), OW3(HW3A,HW3B), OW4(HW4A,HW4B), OW5(HW5A,
 HW5B), OW6(HW6A,HW6B), OW7(HW7A,HW7B), OW8(HW8A,HW8B), OW9(HW9A,HW9B),
 OW10(HW1C,HW1D), OW11(HW1E,HW1F)
6.b Ternary CH refined with riding coordinates:
 O4(H4), O5(H5), O6(H6)
6.c Secondary CH2 refined with riding coordinates:
 C1(H1A,H1B), C2(H2A,H2B), C3(H3A,H3B), C111(H11A,H11B), C112(H11C,H11D),
 C113(H11E,H11F), C121(H12A,H12B), C122(H12C,H12D), C123(H12E,H12F), C131(H13A,
 H13B), C132(H13C,H13D), C133(H13E,H13F), C141(H14A,H14B), C142(H14C,H14D),
 C143(H14E,H14F), C211(H21A,H21B), C212(H21C,H21D), C213(H21E,H21F), C221(H22A,
 H22B), C222(H22C,H22D), C223(H22E,H22F), C231(H23A,H23B), C232(H23C,H23D),
 C233(H23E,H23F), C241(H24C,H24D), C241(H24A,H24B), C242(H24E,H24F), C243(H24G,
 H24H), C252(H25A,H25B), C253(H25C,H25D), C311(H31A,H31B), C312(H31C,H31D),
 C313(H31E,H31F), C321(H32A,H32B), C322(H32C,H32D), C323(H32E,H32F), C331(H33A,
 H33B), C332(H33C,H33D), C333(H33E,H33F), C341(H34A,H34B), C342(H34E,H34F),
 C342(H34C,H34D), C343(H34G,H34H), C353(H35A,H35B)
6.d Me refined with riding coordinates:
 C5(H5A,H5B,H5C), C114(H11G,H11H,H11I), C124(H12G,H12H,H12I), C134(H13G,H13H,
 H13I), C144(H14G,H14H,H14I), C214(H21G,H21H,H21I), C224(H22G,H22H,H22I),
 C234(H23G,H23H,H23I), C244(H24I,H24J,H24K), C254(H25E,H25F,H25G), C314(H31G,
 H31H,H31I), C324(H32G,H32H,H32I), C335(H33G,H33H,H33I), C344(H34I,H34J,H34K),
 C354(H35C,H35D,H35E)
;

loop_
_space_group_symop_id
_space_group_symop_operation_xyz
1 'x, y, z'
2 '-x+1/2, -y, z+1/2'
3 'x+1/2, -y+1/2, -z'
4 '-x, y+1/2, -z+1/2'

loop_
_atom_site_label
_atom_site_type_symbol
_atom_site_fract_x
_atom_site_fract_y
_atom_site_fract_z
_atom_site_U_iso_or_equiv
_atom_site_adp_type
_atom_site_occupancy
_atom_site_calc_flag
_atom_site_disorder_assembly
_atom_site_disorder_group
_atom_site_refinement_flags_posn
_atom_site_refinement_flags_adp
Mo1 Mo -0.8954(4) 0.8471(3) 0.1875(2) 0.0165(13) Uani 1 d . . . .
Mo2 Mo -0.9035(4) 0.7990(3) 0.3155(2) 0.0163(13) Uani 1 d . . . .
Mo3 Mo -0.7156(4) 0.7745(3) 0.3826(2) 0.0170(13) Uani 1 d . . . .
Mo4 Mo -0.5192(4) 0.7937(2) 0.3220(2) 0.0135(12) Uani 1 d . . . .
Mo5 Mo -0.5131(4) 0.8428(3) 0.1965(2) 0.0131(12) Uani 1 d . . . .
Mo6 Mo -0.6997(4) 0.8696(3) 0.1288(2) 0.0150(12) Uani 1 d . . . .
Cr Cr -0.7084(7) 0.8198(4) 0.2551(4) 0.0098(18) Uani 1 d . . . .
O1 O -0.816(3) 0.8680(19) 0.2671(17) 0.014(9) Uani 1 d . . . .
O2 O -0.656(3) 0.8454(19) 0.3239(17) 0.015(9) Uani 1 d . . . .
O3 O -0.651(3) 0.887(2) 0.2167(18) 0.014(10) Uani 1 d . . . .
O4 O -0.761(3) 0.799(2) 0.1851(18) 0.018(10) Uani 1 d . . . .
H4 H -0.7603 0.7613 0.1753 0.021 Uiso 1 calc . . DR .
O5 O -0.768(3) 0.755(2) 0.2967(17) 0.015(9) Uani 1 d . . . .
H5 H -0.7661 0.7176 0.2849 0.018 Uiso 1 calc . . R .
O6 O -0.598(3) 0.7752(19) 0.2444(17) 0.014(9) Uani 1 d . . . .
H6 H -0.6012 0.7380 0.2332 0.016 Uiso 1 calc . . DR .
O7 O -0.922(3) 0.785(2) 0.2405(18) 0.019(10) Uani 1 d . . . .
O8 O -0.821(3) 0.821(2) 0.3705(18) 0.019(10) Uani 1 d . . . .
O9 O -0.607(3) 0.740(2) 0.3534(18) 0.018(10) Uani 1 d . . . .
O10 O -0.493(3) 0.858(2) 0.2711(17) 0.016(10) Uani 1 d . . . .
O11 O -0.594(3) 0.821(2) 0.1408(17) 0.018(10) Uani 1 d . . . .
O12 O -0.808(3) 0.902(2) 0.1576(18) 0.017(10) Uani 1 d . . . .
O13 O -0.935(3) 0.811(2) 0.133(2) 0.027(12) Uani 1 d . . . .
O14 O -0.971(3) 0.903(2) 0.2037(19) 0.023(11) Uani 1 d . . . .
O15 O -0.946(3) 0.732(2) 0.340(2) 0.024(11) Uani 1 d . . . .
O16 O -0.980(3) 0.854(2) 0.3296(19) 0.024(11) Uani 1 d . . . .
O17 O -0.757(3) 0.708(2) 0.409(2) 0.031(13) Uani 1 d . . . .
O18 O -0.677(3) 0.816(2) 0.4348(18) 0.025(12) Uani 1 d . . . .
O19 O -0.441(3) 0.738(2) 0.308(2) 0.022(11) Uani 1 d . . . .
O20 O -0.481(3) 0.830(2) 0.3776(18) 0.024(10) Uani 1 d . . . .
O21 O -0.431(3) 0.790(2) 0.1833(18) 0.018(10) Uani 1 d . . . .
O22 O -0.474(3) 0.913(2) 0.1747(19) 0.019(10) Uani 1 d . . . .
O23 O -0.733(3) 0.834(2) 0.0712(19) 0.021(11) Uani 1 d . . . .
O24 O -0.656(3) 0.938(2) 0.1088(19) 0.020(10) Uani 1 d . . . .
C1 C -0.804(4) 0.930(3) 0.287(3) 0.020(14) Uani 1 d . . . .
H1A H -0.8342 0.9337 0.3221 0.024 Uiso 1 calc . . R .
H1B H -0.8337 0.9590 0.2622 0.024 Uiso 1 calc . . R .
C2 C -0.661(5) 0.911(3) 0.336(3) 0.021(15) Uani 1 d . . . .
H2A H -0.6007 0.9268 0.3404 0.025 Uiso 1 calc . . R .
H2B H -0.6926 0.9159 0.3701 0.025 Uiso 1 calc . . R .
C3 C -0.658(4) 0.948(3) 0.240(3) 0.018(15) Uani 1 d . . . .
H3A H -0.6882 0.9752 0.2143 0.022 Uiso 1 calc . . R .
H3B H -0.5976 0.9643 0.2457 0.022 Uiso 1 calc . . R .
C4 C -0.708(5) 0.949(3) 0.293(3) 0.017(13) Uani 1 d . . . U
C5 C -0.707(5) 1.016(3) 0.313(3) 0.024(14) Uani 1 d . . . .
H5A H -0.7370 1.0424 0.2865 0.036 Uiso 1 calc . . R .
H5B H -0.6460 1.0302 0.3172 0.036 Uiso 1 calc . . R .
H5C H -0.7379 1.0193 0.3472 0.036 Uiso 1 calc . . R .
N1 N -0.428(3) 0.706(3) 0.039(2) 0.018(12) Uani 1 d . . D .
C111 C -0.423(4) 0.767(3) 0.010(3) 0.019(15) Uani 1 d . . D .
H11A H -0.3652 0.7694 -0.0088 0.022 Uiso 1 calc . . R .
H11B H -0.4692 0.7673 -0.0183 0.022 Uiso 1 calc . . R .
C112 C -0.434(5) 0.824(3) 0.043(3) 0.022(15) Uani 1 d . . . .
H11C H -0.3889 0.8245 0.0718 0.027 Uiso 1 calc . . R .
H11D H -0.4927 0.8243 0.0598 0.027 Uiso 1 calc . . R .
C113 C -0.423(5) 0.882(3) 0.009(3) 0.024(16) Uani 1 d . . . .
H11E H -0.4644 0.8796 -0.0215 0.028 Uiso 1 calc . . R .
H11F H -0.3626 0.8836 -0.0049 0.028 Uiso 1 calc . . R .
C114 C -0.442(5) 0.940(3) 0.041(3) 0.028(18) Uani 1 d . . . .
H11G H -0.4343 0.9759 0.0177 0.042 Uiso 1 calc . . R .
H11H H -0.4014 0.9428 0.0712 0.042 Uiso 1 calc . . R .
H11I H -0.5030 0.9391 0.0542 0.042 Uiso 1 calc . . R .
C121 C -0.357(4) 0.702(3) 0.082(2) 0.018(14) Uani 1 d . . D .
H12A H -0.3714 0.7321 0.1108 0.021 Uiso 1 calc . . DR .
H12B H -0.3606 0.6605 0.0989 0.021 Uiso 1 calc . . R .
C122 C -0.263(4) 0.713(3) 0.063(3) 0.022(15) Uani 1 d . . . .
H12C H -0.2569 0.7550 0.0493 0.026 Uiso 1 calc . . R .
H12D H -0.2476 0.6835 0.0347 0.026 Uiso 1 calc . . R .
C123 C -0.202(5) 0.704(3) 0.112(3) 0.025(15) Uani 1 d . . . .
H12E H -0.2183 0.7337 0.1397 0.030 Uiso 1 calc . . R .
H12F H -0.2115 0.6622 0.1264 0.030 Uiso 1 calc . . R .
C124 C -0.106(5) 0.711(4) 0.099(3) 0.04(2) Uani 1 d . . . .
H12G H -0.0705 0.7047 0.1313 0.054 Uiso 1 calc . . R .
H12H H -0.0949 0.7529 0.0854 0.054 Uiso 1 calc . . R .
H12I H -0.0883 0.6814 0.0716 0.054 Uiso 1 calc . . R .
C131 C -0.415(4) 0.657(3) -0.004(2) 0.018(14) Uani 1 d . . D .
H13A H -0.4591 0.6646 -0.0326 0.021 Uiso 1 calc . . R .
H13B H -0.3560 0.6626 -0.0198 0.021 Uiso 1 calc . . R .
C132 C -0.424(5) 0.591(3) 0.014(3) 0.022(15) Uani 1 d . . . .
H13C H -0.4849 0.5835 0.0265 0.026 Uiso 1 calc . . R .
H13D H -0.3831 0.5832 0.0440 0.026 Uiso 1 calc . . R .
C133 C -0.403(5) 0.548(3) -0.033(3) 0.031(18) Uani 1 d . . . .
H13E H -0.4435 0.5572 -0.0627 0.038 Uiso 1 calc . . R .
H13F H -0.3419 0.5570 -0.0454 0.038 Uiso 1 calc . . R .
C134 C -0.409(7) 0.482(4) -0.018(4) 0.05(3) Uani 1 d . . . .
H13G H -0.3948 0.4567 -0.0497 0.075 Uiso 1 calc . . R .
H13H H -0.4697 0.4726 -0.0068 0.075 Uiso 1 calc . . R .
H13I H -0.3681 0.4725 0.0106 0.075 Uiso 1 calc . . R .
C141 C -0.515(4) 0.700(3) 0.068(3) 0.022(14) Uani 1 d . . D .
H14A H -0.5169 0.6587 0.0851 0.026 Uiso 1 calc . . R .
H14B H -0.5174 0.7306 0.0968 0.026 Uiso 1 calc . . R .
C142 C -0.598(5) 0.707(4) 0.034(3) 0.029(18) Uani 1 d . . . .
H14C H -0.5936 0.6797 0.0022 0.035 Uiso 1 calc . . R .
H14D H -0.6028 0.7495 0.0214 0.035 Uiso 1 calc . . R .
C143 C -0.680(4) 0.690(4) 0.067(4) 0.04(2) Uani 1 d . . . .
H14E H -0.6778 0.7113 0.1013 0.043 Uiso 1 calc . . R .
H14F H -0.7330 0.7042 0.0472 0.043 Uiso 1 calc . . R .
C144 C -0.689(5) 0.621(4) 0.077(4) 0.04(2) Uani 1 d . . . .
H14G H -0.7427 0.6129 0.0979 0.060 Uiso 1 calc . . R .
H14H H -0.6376 0.6059 0.0967 0.060 Uiso 1 calc . . R .
H14I H -0.6934 0.5988 0.0427 0.060 Uiso 1 calc . . R .
N2 N -0.946(4) 0.841(3) 0.508(2) 0.019(12) Uani 1 d A . D .
C211 C -0.963(5) 0.785(3) 0.474(3) 0.023(15) Uani 1 d . . D .
H21A H -0.9052 0.7662 0.4642 0.027 Uiso 1 calc . . R .
H21B H -0.9913 0.7982 0.4403 0.027 Uiso 1 calc . . R .
C212 C -1.020(5) 0.735(3) 0.500(3) 0.026(16) Uani 1 d . . . .
H21C H -0.9984 0.7264 0.5361 0.031 Uiso 1 calc . . R .
H21D H -1.0817 0.7504 0.5026 0.031 Uiso 1 calc . . R .
C213 C -1.019(5) 0.676(4) 0.466(3) 0.032(18) Uani 1 d . . . .
H21E H -1.0696 0.6500 0.4769 0.038 Uiso 1 calc . . R .
H21F H -1.0257 0.6866 0.4281 0.038 Uiso 1 calc . . R .
C214 C -0.931(6) 0.640(4) 0.475(4) 0.05(3) Uani 1 d . . . .
H21G H -0.9319 0.6029 0.4535 0.076 Uiso 1 calc . . R .
H21H H -0.9252 0.6297 0.5130 0.076 Uiso 1 calc . . R .
H21I H -0.8814 0.6663 0.4642 0.076 Uiso 1 calc . . R .
C221 C -1.031(5) 0.869(3) 0.528(3) 0.023(16) Uani 1 d . . D U
H22A H -1.0626 0.8380 0.5497 0.028 Uiso 1 calc . . R .
H22B H -1.0153 0.9033 0.5529 0.028 Uiso 1 calc . . R .
C222 C -1.092(5) 0.893(3) 0.487(3) 0.024(16) Uani 1 d . . . .
H22C H -1.1021 0.8615 0.4594 0.029 Uiso 1 calc . . R .
H22D H -1.0648 0.9293 0.4691 0.029 Uiso 1 calc . . R .
C223 C -1.181(5) 0.912(4) 0.511(4) 0.04(2) Uani 1 d . . . .
H22E H -1.2127 0.8751 0.5225 0.044 Uiso 1 calc . . R .
H22F H -1.1694 0.9374 0.5434 0.044 Uiso 1 calc . . R .
C224 C -1.238(6) 0.948(4) 0.475(4) 0.05(2) Uani 1 d . . . .
H22G H -1.2932 0.9580 0.4932 0.069 Uiso 1 calc . . R .
H22H H -1.2512 0.9230 0.4431 0.069 Uiso 1 calc . . R .
H22I H -1.2079 0.9855 0.4640 0.069 Uiso 1 calc . . R .
C231 C -0.895(4) 0.886(3) 0.472(3) 0.019(14) Uani 1 d . . D .
H23A H -0.8389 0.8665 0.4617 0.023 Uiso 1 calc . . R .
H23B H -0.9302 0.8921 0.4393 0.023 Uiso 1 calc . . R .
C232 C -0.874(5) 0.949(3) 0.495(3) 0.029(18) Uani 1 d . . . .
H23C H -0.9294 0.9685 0.5082 0.035 Uiso 1 calc . . R .
H23D H -0.8337 0.9445 0.5261 0.035 Uiso 1 calc . . R .
C233 C -0.832(6) 0.987(4) 0.452(3) 0.04(2) Uani 1 d . . . .
H23E H -0.8684 0.9846 0.4194 0.047 Uiso 1 calc . . R .
H23F H -0.7731 0.9706 0.4441 0.047 Uiso 1 calc . . R .
C234 C -0.823(6) 1.055(4) 0.469(4) 0.04(2) Uani 1 d . . . .
H23G H -0.7962 1.0783 0.4395 0.063 Uiso 1 calc . . R .
H23H H -0.7865 1.0581 0.5007 0.063 Uiso 1 calc . . R .
H23I H -0.8821 1.0720 0.4763 0.063 Uiso 1 calc . . R .
C241 C -0.892(5) 0.825(4) 0.557(3) 0.029(14) Uani 1 d . . D U
H24C H -0.9316 0.8068 0.5843 0.035 Uiso 0.57(10) calc A 2 R .
H24D H -0.8679 0.8635 0.5724 0.035 Uiso 0.57(10) calc A 2 R .
H24A H -0.9168 0.7880 0.5746 0.035 Uiso 0.43(10) calc A 1 R .
H24B H -0.8948 0.8592 0.5831 0.035 Uiso 0.43(10) calc A 1 R .
C242 C -0.814(9) 0.780(7) 0.548(4) 0.028(16) Uani 0.57(10) d A 2 D U
H24E H -0.8364 0.7402 0.5352 0.034 Uiso 0.57(10) calc A 2 R .
H24F H -0.7731 0.7971 0.5211 0.034 Uiso 0.57(10) calc A 2 R .
C243 C -0.767(8) 0.773(6) 0.602(4) 0.027(18) Uani 0.57(10) d A 2 D U
H24G H -0.7398 0.8119 0.6123 0.032 Uiso 0.57(10) calc A 2 R .
H24H H -0.8109 0.7611 0.6296 0.032 Uiso 0.57(10) calc A 2 R .
C244 C -0.697(9) 0.723(6) 0.598(5) 0.03(2) Uani 0.57(10) d A 2 D U
H24I H -0.6679 0.7186 0.6326 0.041 Uiso 0.57(10) calc A 2 R .
H24J H -0.6533 0.7350 0.5709 0.041 Uiso 0.57(10) calc A 2 R .
H24K H -0.7244 0.6842 0.5877 0.041 Uiso 0.57(10) calc A 2 R .
C252 C -0.794(7) 0.813(9) 0.542(6) 0.030(17) Uani 0.43(10) d A 1 D U
H25A H -0.7926 0.7854 0.5108 0.036 Uiso 0.43(10) calc A 1 R .
H25B H -0.7665 0.8521 0.5323 0.036 Uiso 0.43(10) calc A 1 R .
C253 C -0.740(12) 0.783(7) 0.588(7) 0.029(17) Uani 0.43(10) d A 1 D U
H25C H -0.6766 0.7877 0.5792 0.035 Uiso 0.43(10) calc A 1 R .
H25D H -0.7516 0.8058 0.6213 0.035 Uiso 0.43(10) calc A 1 R .
C254 C -0.761(12) 0.715(6) 0.596(7) 0.03(2) Uani 0.43(10) d A 1 D U
H25E H -0.7283 0.7003 0.6275 0.042 Uiso 0.43(10) calc A 1 R .
H25F H -0.7430 0.6919 0.5646 0.042 Uiso 0.43(10) calc A 1 R .
H25G H -0.8243 0.7101 0.6022 0.042 Uiso 0.43(10) calc A 1 R .
N3 N -0.221(4) 0.917(3) 0.251(2) 0.026(14) Uani 1 d . . D .
C311 C -0.303(5) 0.955(3) 0.262(3) 0.027(16) Uani 1 d . . D .
H31A H -0.2897 0.9983 0.2517 0.032 Uiso 1 calc . . R .
H31B H -0.3512 0.9407 0.2390 0.032 Uiso 1 calc . . R .
C312 C -0.334(4) 0.955(3) 0.319(3) 0.028(17) Uani 1 d . . D .
H31C H -0.3413 0.9124 0.3317 0.034 Uiso 1 calc . . R .
H31D H -0.2900 0.9755 0.3424 0.034 Uiso 1 calc . . R .
C313 C -0.422(5) 0.988(4) 0.325(4) 0.04(2) Uani 1 d . . D .
H31E H -0.4657 0.9677 0.3016 0.045 Uiso 1 calc . . R .
H31F H -0.4146 1.0308 0.3112 0.045 Uiso 1 calc . . DR .
C314 C -0.457(5) 0.991(4) 0.382(4) 0.04(2) Uani 1 d . . . .
H31G H -0.5111 1.0159 0.3830 0.059 Uiso 1 calc . . R .
H31H H -0.4129 1.0089 0.4057 0.059 Uiso 1 calc . . R .
H31I H -0.4712 0.9491 0.3943 0.059 Uiso 1 calc . . R .
C321 C -0.246(5) 0.850(3) 0.260(3) 0.028(17) Uani 1 d . . D .
H32A H -0.2967 0.8399 0.2363 0.034 Uiso 1 calc . . R .
H32B H -0.2674 0.8451 0.2974 0.034 Uiso 1 calc . . R .
C322 C -0.175(5) 0.801(4) 0.251(3) 0.028(17) Uani 1 d . . . .
H32C H -0.1499 0.8062 0.2142 0.033 Uiso 1 calc . . R .
H32D H -0.1262 0.8069 0.2767 0.033 Uiso 1 calc . . R .
C323 C -0.214(6) 0.737(3) 0.257(3) 0.032(18) Uani 1 d . . . .
H32E H -0.2496 0.7363 0.2898 0.039 Uiso 1 calc . . R .
H32F H -0.2545 0.7299 0.2263 0.039 Uiso 1 calc . . R .
C324 C -0.149(6) 0.687(4) 0.259(4) 0.04(2) Uani 1 d . . . .
H32G H -0.1800 0.6475 0.2629 0.062 Uiso 1 calc . . R .
H32H H -0.1091 0.6928 0.2890 0.062 Uiso 1 calc . . R .
H32I H -0.1148 0.6860 0.2254 0.062 Uiso 1 calc . . R .
C331 C -0.147(5) 0.931(4) 0.289(4) 0.040(17) Uani 1 d . . D U
H33A H -0.1660 0.9215 0.3262 0.048 Uiso 1 calc . . R .
H33B H -0.0961 0.9044 0.2809 0.048 Uiso 1 calc . . R .
C332 C -0.115(6) 0.997(4) 0.288(4) 0.051(17) Uani 1 d . . . U
H33C H -0.1640 1.0241 0.3003 0.061 Uiso 1 calc . . R .
H33D H -0.1001 1.0083 0.2512 0.061 Uiso 1 calc . . R .
C333 C -0.035(6) 1.008(4) 0.324(4) 0.059(19) Uani 1 d . . D U
H33E H 0.0025 0.9704 0.3259 0.071 Uiso 1 calc B 1 R .
H33F H 0.0014 1.0421 0.3106 0.071 Uiso 1 calc B 1 R .
C335 C -0.071(9) 1.023(6) 0.379(4) 0.09(3) Uani 1 d . . D U
H33G H -0.1080 0.9886 0.3912 0.136 Uiso 1 calc . . R .
H33H H -0.1067 1.0601 0.3766 0.136 Uiso 1 calc . . R .
H33I H -0.0223 1.0290 0.4038 0.136 Uiso 1 calc . . R .
C341 C -0.189(5) 0.926(4) 0.195(3) 0.033(15) Uani 1 d C . D U
H34A H -0.1294 0.9082 0.1921 0.039 Uiso 1 calc . . R .
H34B H -0.1827 0.9711 0.1891 0.039 Uiso 1 calc . . R .
C342 C -0.245(5) 0.901(4) 0.150(3) 0.034(14) Uani 1 d . . D U
H34E H -0.2978 0.9269 0.1451 0.041 Uiso 0.36(11) calc C 2 R .
H34F H -0.2657 0.8590 0.1599 0.041 Uiso 0.36(11) calc C 2 R .
H34C H -0.3082 0.9094 0.1565 0.041 Uiso 0.64(11) calc C 1 R .
H34D H -0.2374 0.8555 0.1476 0.041 Uiso 0.64(11) calc C 1 R .
C343 C -0.196(15) 0.897(10) 0.097(6) 0.036(18) Uani 0.36(11) d C 2 D U
H34G H -0.2359 0.8807 0.0687 0.043 Uiso 0.36(11) calc C 2 R .
H34H H -0.1460 0.8673 0.1002 0.043 Uiso 0.36(11) calc C 2 R .
C344 C -0.160(16) 0.959(10) 0.079(10) 0.04(3) Uani 0.36(11) d C 2 D U
H34I H -0.1287 0.9542 0.0447 0.056 Uiso 0.36(11) calc C 2 R .
H34J H -0.1185 0.9743 0.1059 0.056 Uiso 0.36(11) calc C 2 R .
H34K H -0.2085 0.9877 0.0746 0.056 Uiso 0.36(11) calc C 2 R .
C353 C -0.216(6) 0.931(6) 0.097(4) 0.034(17) Uani 0.64(11) d C 1 D U
H35A H -0.2503 0.9128 0.0675 0.041 Uiso 0.64(11) calc C 1 R .
H35B H -0.2288 0.9750 0.0989 0.041 Uiso 0.64(11) calc C 1 R .
C354 C -0.118(6) 0.922(7) 0.086(5) 0.04(2) Uani 0.64(11) d C 1 D U
H35C H -0.1027 0.9415 0.0523 0.056 Uiso 0.64(11) calc C 1 R .
H35D H -0.1049 0.8776 0.0838 0.056 Uiso 0.64(11) calc C 1 R .
H35E H -0.0834 0.9399 0.1151 0.056 Uiso 0.64(11) calc C 1 R .
OW1 O -0.910(5) 1.023(3) 0.175(4) 0.08(2) Uani 1 d . . . U
HW1A H -0.8687 0.9966 0.1822 0.122 Uiso 1 d . . DG .
HW1B H -0.9093 1.0519 0.1994 0.122 Uiso 1 d . . DG .
OW2 O -0.787(4) 0.591(3) 0.358(3) 0.056(18) Uani 1 d . . . .
HW2A H -0.7822 0.5650 0.3841 0.084 Uiso 1 d . . DG .
HW2B H -0.8242 0.5762 0.3343 0.084 Uiso 1 d . . G .
OW3 O -0.950(4) 0.605(3) 0.320(4) 0.08(3) Uani 1 d . . . U
HW3A H -0.9684 0.6347 0.3404 0.123 Uiso 1 d . . DG .
HW3B H -0.9406 0.6198 0.2877 0.123 Uiso 1 d . . DG .
OW4 O -0.765(5) 0.672(4) 0.198(5) 0.11(4) Uani 1 d . . . .
HW4A H -0.7699 0.6564 0.2299 0.159 Uiso 1 d . . DG .
HW4B H -0.7989 0.6530 0.1760 0.159 Uiso 1 d . . DG .
OW5 O -0.626(4) 0.620(3) 0.321(3) 0.036(14) Uani 1 d . . . .
HW5A H -0.6801 0.6065 0.3247 0.054 Uiso 1 d . . G .
HW5B H -0.6121 0.6200 0.2874 0.054 Uiso 1 d . . DG .
OW6 O -0.631(3) 1.117(2) 0.201(2) 0.036(13) Uani 1 d . . . .
HW6A H -0.6106 1.0955 0.2270 0.053 Uiso 1 d . . DG .
HW6B H -0.6884 1.1187 0.2026 0.053 Uiso 1 d . . DG .
OW7 O -0.747(3) 1.055(3) 0.127(3) 0.039(14) Uani 1 d . . . .
HW7A H -0.7992 1.0422 0.1368 0.058 Uiso 1 d . . DG .
HW7B H -0.7228 1.0750 0.1530 0.058 Uiso 1 d . . DG .
OW8 O -0.416(4) 0.658(3) 0.197(2) 0.038(13) Uani 1 d . . . .
HW8A H -0.4074 0.6969 0.1978 0.057 Uiso 1 d . . DG .
HW8B H -0.4549 0.6490 0.1722 0.057 Uiso 1 d . . DG .
OW9 O -0.515(4) 1.043(3) 0.148(2) 0.035(13) Uani 1 d . . . .
HW9A H -0.5565 1.0703 0.1454 0.052 Uiso 1 d . . DG .
HW9B H -0.4818 1.0449 0.1191 0.052 Uiso 1 d . . DG .
OW10 O -0.587(4) 0.655(3) 0.217(2) 0.038(14) Uani 1 d . . . .
HW1C H -0.5377 0.6644 0.2326 0.057 Uiso 1 d . . DG .
HW1D H -0.5838 0.6637 0.1831 0.057 Uiso 1 d . . DG .
OW11 O -0.951(7) 0.661(4) 0.205(4) 0.12(4) Uani 1 d . . . U
HW1E H -0.8940 0.6626 0.2068 0.182 Uiso 1 d . . DG .
HW1F H -0.9673 0.6294 0.1864 0.182 Uiso 1 d . . DG .

loop_
_atom_site_aniso_label
_atom_site_aniso_U_11
_atom_site_aniso_U_22
_atom_site_aniso_U_33
_atom_site_aniso_U_23
_atom_site_aniso_U_13
_atom_site_aniso_U_12
Mo1 0.013(3) 0.021(3) 0.016(3) -0.001(3) -0.002(2) 0.001(2)
Mo2 0.015(3) 0.017(3) 0.017(3) 0.002(3) 0.003(2) 0.000(2)
Mo3 0.020(3) 0.017(3) 0.013(3) 0.005(2) 0.002(2) 0.004(2)
Mo4 0.016(3) 0.012(3) 0.012(3) 0.001(2) -0.002(2) 0.002(2)
Mo5 0.012(3) 0.016(3) 0.011(3) 0.000(2) 0.000(2) 0.001(2)
Mo6 0.014(3) 0.019(3) 0.012(3) 0.000(2) -0.002(2) 0.002(2)
Cr 0.011(4) 0.007(4) 0.011(4) -0.002(4) 0.000(4) 0.000(4)
O1 0.01(2) 0.01(2) 0.02(2) -0.005(19) 0.000(17) 0.001(16)
O2 0.02(2) 0.01(2) 0.01(2) 0.00(2) -0.002(19) -0.001(18)
O3 0.02(2) 0.01(2) 0.01(2) 0.002(19) 0.002(19) 0.001(18)
O4 0.02(2) 0.01(2) 0.02(2) -0.01(2) 0.002(19) 0.002(17)
O5 0.02(2) 0.01(2) 0.02(2) -0.002(19) 0.003(18) -0.002(16)
O6 0.02(2) 0.01(2) 0.01(2) -0.003(19) 0.001(19) 0.000(17)
O7 0.02(2) 0.02(2) 0.02(2) 0.00(2) 0.000(19) 0.001(18)
O8 0.02(2) 0.02(2) 0.02(2) 0.00(2) -0.001(19) 0.000(18)
O9 0.02(2) 0.02(2) 0.02(2) 0.000(19) -0.002(19) 0.002(18)
O10 0.02(2) 0.02(2) 0.01(2) 0.003(19) -0.002(18) 0.004(17)
O11 0.02(2) 0.02(2) 0.01(2) -0.01(2) 0.000(19) 0.002(19)
O12 0.01(2) 0.02(2) 0.02(2) 0.00(2) 0.000(19) 0.002(18)
O13 0.02(3) 0.04(3) 0.02(3) 0.00(3) -0.01(2) 0.00(2)
O14 0.01(2) 0.03(3) 0.03(3) 0.00(2) 0.00(2) 0.004(19)
O15 0.02(3) 0.02(3) 0.03(3) 0.00(2) 0.00(2) 0.00(2)
O16 0.02(2) 0.03(3) 0.02(3) 0.00(2) 0.00(2) 0.00(2)
O17 0.03(3) 0.03(3) 0.03(3) 0.02(3) 0.01(2) 0.00(2)
O18 0.03(3) 0.04(3) 0.01(2) 0.00(2) 0.00(2) 0.02(2)
O19 0.02(2) 0.02(3) 0.03(3) 0.00(2) 0.00(2) 0.004(19)
O20 0.03(3) 0.02(3) 0.01(2) 0.00(2) 0.00(2) 0.00(2)
O21 0.02(2) 0.02(2) 0.01(2) 0.00(2) -0.002(19) 0.004(18)
O22 0.02(2) 0.02(2) 0.02(2) 0.00(2) 0.00(2) -0.004(18)
O23 0.02(2) 0.03(3) 0.02(3) 0.00(2) -0.001(19) 0.003(19)
O24 0.02(2) 0.02(3) 0.02(3) 0.00(2) 0.00(2) 0.004(19)
C1 0.02(4) 0.02(3) 0.02(4) 0.00(3) 0.00(3) 0.00(3)
C2 0.02(4) 0.03(4) 0.02(4) 0.00(3) 0.00(3) 0.01(3)
C3 0.02(4) 0.02(3) 0.02(4) 0.00(3) 0.00(3) 0.00(3)
C4 0.018(15) 0.017(15) 0.017(15) 0.000(9) 0.000(9) 0.000(9)
C5 0.03(3) 0.02(3) 0.02(4) 0.00(3) 0.00(3) -0.01(3)
N1 0.02(3) 0.02(3) 0.02(3) 0.00(3) 0.00(2) 0.00(2)
C111 0.01(3) 0.02(4) 0.02(3) 0.01(3) 0.01(3) 0.00(3)
C112 0.03(4) 0.01(3) 0.03(4) 0.00(3) 0.01(3) 0.00(3)
C113 0.03(4) 0.02(4) 0.02(4) 0.01(3) 0.00(3) 0.00(3)
C114 0.03(4) 0.02(4) 0.04(5) 0.01(4) -0.01(3) 0.00(3)
C121 0.03(3) 0.02(3) 0.01(3) 0.00(3) 0.00(3) 0.00(3)
C122 0.03(4) 0.02(4) 0.02(3) 0.00(3) 0.00(3) 0.00(3)
C123 0.03(4) 0.03(4) 0.02(3) 0.00(3) 0.00(3) 0.00(3)
C124 0.03(4) 0.04(5) 0.04(5) 0.00(4) -0.01(4) 0.00(4)
C131 0.01(3) 0.03(4) 0.01(3) 0.00(3) 0.00(3) 0.00(3)
C132 0.03(4) 0.02(4) 0.02(4) 0.00(3) 0.01(3) 0.00(3)
C133 0.04(5) 0.03(4) 0.03(4) -0.01(4) 0.01(4) -0.01(3)
C134 0.06(7) 0.03(5) 0.05(7) -0.01(5) 0.02(5) 0.00(4)
C141 0.02(3) 0.02(3) 0.03(4) 0.01(3) 0.01(3) 0.00(3)
C142 0.02(4) 0.03(4) 0.04(5) 0.01(4) 0.00(3) 0.00(3)
C143 0.01(3) 0.04(5) 0.06(6) 0.02(5) 0.00(4) 0.00(3)
C144 0.03(4) 0.05(5) 0.05(6) 0.02(5) -0.01(4) -0.01(4)
N2 0.02(3) 0.02(3) 0.02(3) 0.00(3) 0.01(2) 0.00(2)
C211 0.03(4) 0.02(3) 0.03(4) 0.00(3) 0.00(3) 0.00(3)
C212 0.03(4) 0.02(4) 0.02(4) 0.01(3) 0.01(3) 0.01(3)
C213 0.04(5) 0.02(4) 0.03(4) 0.00(3) 0.01(4) 0.00(4)
C214 0.04(5) 0.02(4) 0.09(7) 0.00(5) 0.04(5) 0.00(4)
C221 0.03(4) 0.02(3) 0.02(4) 0.00(3) 0.01(3) 0.00(3)
C222 0.02(4) 0.02(4) 0.03(4) 0.00(3) 0.00(3) 0.00(3)
C223 0.03(4) 0.03(4) 0.05(5) 0.00(4) 0.01(4) -0.01(3)
C224 0.04(5) 0.02(4) 0.07(7) 0.01(5) 0.00(5) 0.00(4)
C231 0.02(4) 0.02(3) 0.02(3) 0.00(3) 0.01(3) 0.00(3)
C232 0.04(5) 0.02(4) 0.02(4) 0.00(3) 0.01(3) 0.00(3)
C233 0.06(5) 0.03(4) 0.03(4) -0.01(4) 0.01(4) -0.01(4)
C234 0.06(6) 0.02(4) 0.04(5) 0.00(4) 0.01(4) -0.02(4)
C241 0.04(3) 0.03(3) 0.02(3) 0.00(3) 0.00(3) 0.01(3)
C242 0.04(4) 0.03(3) 0.02(3) 0.00(3) 0.00(3) 0.01(3)
C243 0.04(4) 0.03(4) 0.02(3) 0.00(3) 0.00(3) 0.01(3)
C244 0.04(5) 0.03(5) 0.02(4) 0.00(4) 0.01(4) 0.01(4)
C252 0.04(4) 0.03(4) 0.02(3) 0.00(3) 0.00(3) 0.01(3)
C253 0.04(4) 0.03(3) 0.02(3) 0.00(3) 0.00(3) 0.01(3)
C254 0.04(5) 0.03(4) 0.02(5) 0.00(4) 0.01(5) 0.01(4)
N3 0.02(3) 0.03(3) 0.03(3) 0.01(3) 0.00(3) 0.00(3)
C311 0.02(4) 0.02(4) 0.03(4) 0.00(3) -0.01(3) 0.00(3)
C312 0.03(4) 0.03(4) 0.02(4) 0.00(4) -0.01(3) 0.00(3)
C313 0.03(5) 0.03(4) 0.05(5) -0.01(4) -0.01(4) 0.00(3)
C314 0.05(5) 0.02(4) 0.05(5) -0.02(4) 0.00(4) 0.00(3)
C321 0.03(4) 0.03(4) 0.03(4) 0.01(4) 0.00(3) 0.00(3)
C322 0.03(4) 0.03(4) 0.03(4) 0.00(4) 0.00(3) 0.00(3)
C323 0.04(5) 0.03(4) 0.02(4) 0.00(3) 0.00(4) -0.01(4)
C324 0.05(5) 0.04(5) 0.04(5) -0.01(4) 0.00(4) 0.00(4)
C331 0.03(4) 0.02(3) 0.06(5) 0.00(3) -0.02(3) 0.00(3)
C332 0.05(4) 0.02(3) 0.08(4) 0.01(3) -0.03(3) 0.00(3)
C333 0.06(4) 0.03(4) 0.09(5) 0.00(4) -0.03(4) 0.00(3)
C335 0.10(7) 0.09(7) 0.08(5) -0.01(6) -0.03(4) 0.00(6)
C341 0.02(3) 0.05(4) 0.03(3) 0.01(3) 0.00(2) 0.00(3)
C342 0.03(3) 0.05(4) 0.02(3) 0.01(3) 0.00(2) 0.00(3)
C343 0.03(4) 0.05(4) 0.03(3) 0.00(4) 0.00(3) 0.00(4)
C344 0.03(6) 0.05(5) 0.03(5) 0.01(5) 0.01(5) 0.00(5)
C353 0.03(3) 0.05(4) 0.02(3) 0.00(3) 0.00(3) 0.01(3)
C354 0.03(4) 0.06(6) 0.03(4) 0.00(4) 0.01(3) 0.01(4)
OW1 0.08(5) 0.03(3) 0.13(6) 0.01(4) 0.02(5) -0.01(3)
OW2 0.07(3) 0.04(4) 0.06(5) 0.01(4) -0.03(4) 0.01(3)
OW3 0.03(3) 0.02(4) 0.20(9) -0.02(5) -0.01(4) 0.00(3)
OW4 0.06(5) 0.04(5) 0.22(11) -0.02(6) -0.04(6) 0.00(4)
OW5 0.04(3) 0.02(3) 0.05(4) 0.01(3) 0.01(3) 0.00(2)
OW6 0.07(3) 0.01(2) 0.03(3) -0.01(2) 0.01(3) 0.01(2)
OW7 0.04(3) 0.03(4) 0.05(4) -0.01(3) -0.01(3) -0.01(2)
OW8 0.05(3) 0.04(3) 0.03(3) 0.00(3) 0.01(3) 0.01(3)
OW9 0.04(3) 0.02(3) 0.05(3) 0.00(3) 0.00(2) 0.00(2)
OW10 0.05(4) 0.03(3) 0.04(3) -0.01(3) -0.01(3) 0.00(3)
OW11 0.17(9) 0.04(5) 0.15(8) -0.02(5) 0.08(7) 0.00(5)

loop_
_atom_type_symbol
_atom_type_description
_atom_type_scat_dispersion_real
_atom_type_scat_dispersion_imag
_atom_type_scat_source
C C 0.0033 0.0016 'International Tables Vol C Tables 4.2.6.8 and 6.1.1.4'
H H 0.0000 0.0000 'International Tables Vol C Tables 4.2.6.8 and 6.1.1.4'
O O 0.0106 0.0060 'International Tables Vol C Tables 4.2.6.8 and 6.1.1.4'
N N 0.0061 0.0033 'International Tables Vol C Tables 4.2.6.8 and 6.1.1.4'
Mo Mo -1.6832 0.6857 'International Tables Vol C Tables 4.2.6.8 and 6.1.1.4'
Cr Cr 0.3209 0.6236 'International Tables Vol C Tables 4.2.6.8 and 6.1.1.4'

loop_
_geom_angle_atom_site_label_1
_geom_angle_atom_site_label_2
_geom_angle_atom_site_label_3
_geom_angle
O4 Mo1 O1 70.2(15)
O7 Mo1 O1 70.5(16)
O7 Mo1 O4 83.3(17)
O12 Mo1 O1 82.0(17)
O12 Mo1 O4 70.4(17)
O12 Mo1 O7 147.2(18)
O13 Mo1 O1 162(2)
O13 Mo1 O4 95(2)
O13 Mo1 O7 99(2)
O13 Mo1 O12 103(2)
O13 Mo1 O14 106(2)
O14 Mo1 O1 90.1(19)
O14 Mo1 O4 157.3(19)
O14 Mo1 O7 101(2)
O14 Mo1 O12 96(2)
O5 Mo2 O1 70.3(14)
O7 Mo2 O1 71.5(17)
O7 Mo2 O5 82.3(17)
O7 Mo2 O8 146.6(19)
O8 Mo2 O1 80.8(17)
O8 Mo2 O5 70.9(17)
O15 Mo2 O1 161(2)
O15 Mo2 O5 93(2)
O15 Mo2 O7 99(2)
O15 Mo2 O8 102(2)
O16 Mo2 O1 92.2(19)
O16 Mo2 O5 159.6(19)
O16 Mo2 O7 102(2)
O16 Mo2 O8 97(2)
O16 Mo2 O15 106(2)
O2 Mo3 O5 70.8(14)
O8 Mo3 O2 82.7(17)
O8 Mo3 O5 70.8(17)
O8 Mo3 O9 148.1(19)
O9 Mo3 O2 72.2(17)
O9 Mo3 O5 82.3(17)
O17 Mo3 O2 162(2)
O17 Mo3 O5 94(2)
O17 Mo3 O8 102(2)
O17 Mo3 O9 97(2)
O18 Mo3 O2 90(2)
O18 Mo3 O5 158(2)
O18 Mo3 O8 97(2)
O18 Mo3 O9 102(2)
O18 Mo3 O17 106(3)
O6 Mo4 O2 69.3(15)
O9 Mo4 O2 71.4(16)
O9 Mo4 O6 83.1(17)
O10 Mo4 O2 81.3(16)
O10 Mo4 O6 71.3(17)
O10 Mo4 O9 147.8(18)
O19 Mo4 O2 160.2(19)
O19 Mo4 O6 93.6(19)
O19 Mo4 O9 97(2)
O19 Mo4 O10 103(2)
O20 Mo4 O2 93.3(19)
O20 Mo4 O6 160.2(19)
O20 Mo4 O9 101(2)
O20 Mo4 O10 97(2)
O20 Mo4 O19 105(2)
O6 Mo5 O3 69.6(15)
O10 Mo5 O3 82.2(16)
O10 Mo5 O6 72.0(17)
O11 Mo5 O3 71.9(17)
O11 Mo5 O6 82.2(17)
O11 Mo5 O10 148.5(19)
O21 Mo5 O3 162.4(19)
O21 Mo5 O6 94.6(18)
O21 Mo5 O10 101(2)
O21 Mo5 O11 99(2)
O21 Mo5 O22 106(2)
O22 Mo5 O3 90.7(19)
O22 Mo5 O6 157.8(19)
O22 Mo5 O10 96(2)
O22 Mo5 O11 102(2)
O4 Mo6 O3 70.0(15)
O11 Mo6 O3 71.5(17)
O11 Mo6 O4 83.0(17)
O12 Mo6 O3 82.0(17)
O12 Mo6 O4 70.4(17)
O12 Mo6 O11 147.5(18)
O23 Mo6 O3 162(2)
O23 Mo6 O4 95(2)
O23 Mo6 O11 98(2)
O23 Mo6 O12 103(2)
O23 Mo6 O24 105(2)
O24 Mo6 O3 91(2)
O24 Mo6 O4 158(2)
O24 Mo6 O11 101(2)
O24 Mo6 O12 97(2)
O1 Cr O2 93.0(18)
O1 Cr O4 85.3(17)
O1 Cr O5 85.8(18)
O2 Cr O4 177(2)
O3 Cr O1 92.6(18)
O3 Cr O2 92.0(19)
O3 Cr O4 85.2(19)
O3 Cr O5 177(2)
O5 Cr O2 85.9(18)
O5 Cr O4 96.8(18)
O6 Cr O1 177.2(19)
O6 Cr O2 85.0(18)
O6 Cr O3 85.6(18)
O6 Cr O4 96.5(18)
O6 Cr O5 96.0(18)
Mo2 O1 Mo1 91.5(14)
Cr O1 Mo1 100.9(17)
Cr O1 Mo2 101.8(18)
C1 O1 Mo1 122(4)
C1 O1 Mo2 119(4)
C1 O1 Cr 117(4)
Mo3 O2 Mo4 92.2(15)
Cr O2 Mo3 101.8(18)
Cr O2 Mo4 101.7(18)
C2 O2 Mo3 120(4)
C2 O2 Mo4 122(4)
C2 O2 Cr 115(4)
Mo6 O3 Mo5 90.7(15)
Cr O3 Mo5 101.3(18)
Cr O3 Mo6 101.6(18)
C3 O3 Mo5 121(4)
C3 O3 Mo6 120(4)
C3 O3 Cr 117(4)
Mo1 O4 Mo6 94.1(16)
Mo1 O4 H4 117.4
Mo6 O4 H4 117.3
Cr O4 Mo1 103.5(19)
Cr O4 Mo6 103.1(18)
Cr O4 H4 117.7
Mo2 O5 Mo3 92.0(15)
Mo2 O5 H5 118.8
Mo3 O5 H5 118.8
Cr O5 Mo2 102.2(18)
Cr O5 Mo3 101.5(17)
Cr O5 H5 118.9
Mo4 O6 H6 117.8
Mo5 O6 Mo4 92.1(15)
Mo5 O6 H6 117.8
Cr O6 Mo4 103.9(18)
Cr O6 Mo5 103.5(18)
Cr O6 H6 117.8
Mo2 O7 Mo1 121(2)
Mo3 O8 Mo2 121(2)
Mo3 O9 Mo4 119(2)
Mo5 O10 Mo4 119(2)
Mo5 O11 Mo6 121(2)
Mo1 O12 Mo6 120(2)
O1 C1 H1A 108.6
O1 C1 H1B 108.8
O1 C1 C4 114(5)
H1A C1 H1B 107.5
C4 C1 H1A 108.5
C4 C1 H1B 109.0
O2 C2 H2A 108.5
O2 C2 H2B 108.2
O2 C2 C4 115(5)
H2A C2 H2B 107.5
C4 C2 H2A 108.4
C4 C2 H2B 108.8
O3 C3 H3A 109.0
O3 C3 H3B 108.6
O3 C3 C4 114(5)
H3A C3 H3B 107.6
C4 C3 H3A 109.3
C4 C3 H3B 108.5
C1 C4 C2 111(5)
C1 C4 C3 112(5)
C1 C4 C5 107(6)
C2 C4 C3 111(6)
C2 C4 C5 108(5)
C5 C4 C3 107(5)
C4 C5 H5A 109.9
C4 C5 H5B 109.1
C4 C5 H5C 109.4
H5A C5 H5B 109.5
H5A C5 H5C 109.5
H5B C5 H5C 109.5
C121 N1 C111 111(5)
C121 N1 C141 105(5)
C131 N1 C111 105(5)
C131 N1 C121 112(5)
C131 N1 C141 112(5)
C141 N1 C111 111(5)
N1 C111 H11A 108.8
N1 C111 H11B 107.6
H11A C111 H11B 107.4
C112 C111 N1 117(5)
C112 C111 H11A 108.2
C112 C111 H11B 107.8
C111 C112 H11C 109.0
C111 C112 H11D 109.5
C111 C112 C113 111(6)
H11C C112 H11D 108.0
C113 C112 H11C 109.7
C113 C112 H11D 109.0
C112 C113 H11E 109.4
C112 C113 H11F 108.7
C112 C113 C114 112(6)
H11E C113 H11F 107.9
C114 C113 H11E 109.2
C114 C113 H11F 109.1
C113 C114 H11G 109.5
C113 C114 H11H 109.5
C113 C114 H11I 109.4
H11G C114 H11H 109.5
H11G C114 H11I 109.5
H11H C114 H11I 109.5
N1 C121 H12A 108.2
N1 C121 H12B 108.7
H12A C121 H12B 107.5
C122 C121 N1 115(5)
C122 C121 H12A 108.5
C122 C121 H12B 108.6
C121 C122 H12C 110.3
C121 C122 H12D 110.2
C121 C122 C123 107(5)
H12C C122 H12D 108.4
C123 C122 H12C 110.2
C123 C122 H12D 110.2
C122 C123 H12E 108.8
C122 C123 H12F 108.9
H12E C123 H12F 107.7
C124 C123 C122 114(6)
C124 C123 H12E 108.4
C124 C123 H12F 109.0
C123 C124 H12G 109.6
C123 C124 H12H 109.7
C123 C124 H12I 109.1
H12G C124 H12H 109.5
H12G C124 H12I 109.5
H12H C124 H12I 109.5
N1 C131 H13A 107.8
N1 C131 H13B 108.3
H13A C131 H13B 107.3
C132 C131 N1 117(5)
C132 C131 H13A 108.4
C132 C131 H13B 108.1
C131 C132 H13C 109.6
C131 C132 H13D 109.9
C131 C132 C133 110(6)
H13C C132 H13D 108.2
C133 C132 H13C 109.5
C133 C132 H13D 110.0
C132 C133 H13E 109.1
C132 C133 H13F 108.6
H13E C133 H13F 107.7
C134 C133 C132 113(7)
C134 C133 H13E 109.2
C134 C133 H13F 109.1
C133 C134 H13G 108.8
C133 C134 H13H 109.7
C133 C134 H13I 109.8
H13G C134 H13H 109.5
H13G C134 H13I 109.5
H13H C134 H13I 109.5
N1 C141 H14A 108.5
N1 C141 H14B 108.2
H14A C141 H14B 107.3
C142 C141 N1 116(6)
C142 C141 H14A 108.1
C142 C141 H14B 107.9
C141 C142 H14C 109.5
C141 C142 H14D 109.8
C141 C142 C143 110(6)
H14C C142 H14D 108.2
C143 C142 H14C 109.1
C143 C142 H14D 109.9
C142 C143 H14E 108.2
C142 C143 H14F 109.4
H14E C143 H14F 107.8
C144 C143 C142 114(7)
C144 C143 H14E 108.5
C144 C143 H14F 109.1
C143 C144 H14G 109.7
C143 C144 H14H 109.6
C143 C144 H14I 109.0
H14G C144 H14H 109.5
H14G C144 H14I 109.5
H14H C144 H14I 109.5
C211 N2 C231 106(5)
C211 N2 C241 112(5)
C221 N2 C211 112(5)
C221 N2 C231 111(5)
C221 N2 C241 106(5)
C241 N2 C231 111(5)
N2 C211 H21A 108.6
N2 C211 H21B 108.2
N2 C211 C212 115(6)
H21A C211 H21B 107.5
C212 C211 H21A 108.8
C212 C211 H21B 108.2
C211 C212 H21C 109.3
C211 C212 H21D 109.9
H21C C212 H21D 108.1
C213 C212 C211 111(6)
C213 C212 H21C 109.5
C213 C212 H21D 109.0
C212 C213 H21E 110.0
C212 C213 H21F 109.1
H21E C213 H21F 108.0
C214 C213 C212 111(7)
C214 C213 H21E 110.0
C214 C213 H21F 108.9
C213 C214 H21G 109.2
C213 C214 H21H 109.1
C213 C214 H21I 110.2
H21G C214 H21H 109.5
H21G C214 H21I 109.5
H21H C214 H21I 109.5
N2 C221 H22A 108.2
N2 C221 H22B 108.3
H22A C221 H22B 107.4
C222 C221 N2 116(6)
C222 C221 H22A 107.8
C222 C221 H22B 108.4
C221 C222 H22C 109.4
C221 C222 H22D 108.9
C221 C222 C223 112(6)
H22C C222 H22D 108.0
C223 C222 H22C 109.5
C223 C222 H22D 109.3
C222 C223 H22E 108.6
C222 C223 H22F 108.7
H22E C223 H22F 107.6
C224 C223 C222 115(7)
C224 C223 H22E 108.3
C224 C223 H22F 108.9
C223 C224 H22G 109.6
C223 C224 H22H 109.7
C223 C224 H22I 109.1
H22G C224 H22H 109.5
H22G C224 H22I 109.5
H22H C224 H22I 109.5
N2 C231 H23A 108.0
N2 C231 H23B 108.1
H23A C231 H23B 107.3
C232 C231 N2 117(5)
C232 C231 H23A 107.8
C232 C231 H23B 107.9
C231 C232 H23C 109.9
C231 C232 H23D 110.0
H23C C232 H23D 108.4
C233 C232 C231 109(6)
C233 C232 H23C 110.5
C233 C232 H23D 109.5
C232 C233 H23E 108.5
C232 C233 H23F 109.6
C232 C233 C234 112(7)
H23E C233 H23F 107.9
C234 C233 H23E 108.7
C234 C233 H23F 109.6
C233 C234 H23G 109.5
C233 C234 H23H 109.0
C233 C234 H23I 109.9
H23G C234 H23H 109.5
H23G C234 H23I 109.5
H23H C234 H23I 109.5
N2 C241 H24C 108.7
N2 C241 H24D 107.7
N2 C241 H24A 109.9
N2 C241 H24B 108.8
N2 C241 C242 116(6)
N2 C241 C252 111(7)
H24C C241 H24D 107.4
H24C C241 H24A 32.3
H24C C241 H24B 78.4
H24D C241 H24A 132.5
H24D C241 H24B 30.7
H24A C241 H24B 108.0
C242 C241 H24C 109.3
C242 C241 H24D 107.5
C242 C241 H24A 80.8
C242 C241 H24B 128.1
C242 C241 C252 29(7)
C252 C241 H24C 133.2
C252 C241 H24D 82.5
C252 C241 H24A 109.1
C252 C241 H24B 109.8
C241 C242 H24E 109.4
C241 C242 H24F 111.3
H24E C242 H24F 108.5
C243 C242 C241 107(8)
C243 C242 H24E 110.1
C243 C242 H24F 110.4
C242 C243 H24G 109.4
C242 C243 H24H 109.6
H24G C243 H24H 108.1
C244 C243 C242 110(10)
C244 C243 H24G 110.1
C244 C243 H24H 109.2
C243 C244 H24I 109.2
C243 C244 H24J 109.1
C243 C244 H24K 110.1
H24I C244 H24J 109.5
H24I C244 H24K 109.5
H24J C244 H24K 109.5
C241 C252 H25A 109.6
C241 C252 H25B 108.8
H25A C252 H25B 107.9
C253 C252 C241 114(10)
C253 C252 H25A 109.4
C253 C252 H25B 106.8
C252 C253 H25C 111.0
C252 C253 H25D 108.4
H25C C253 H25D 107.6
C254 C253 C252 113(10)
C254 C253 H25C 108.4
C254 C253 H25D 107.7
C253 C254 H25E 110.6
C253 C254 H25F 108.6
C253 C254 H25G 109.2
H25E C254 H25F 109.5
H25E C254 H25G 109.5
H25F C254 H25G 109.5
C321 N3 C311 108(5)
C331 N3 C311 112(6)
C331 N3 C321 107(6)
C331 N3 C341 108(6)
C341 N3 C311 111(5)
C341 N3 C321 110(6)
N3 C311 H31A 108.3
N3 C311 H31B 108.7
H31A C311 H31B 107.5
C312 C311 N3 115(5)
C312 C311 H31A 108.4
C312 C311 H31B 108.6
C311 C312 H31C 109.3
C311 C312 H31D 109.6
H31C C312 H31D 108.0
C313 C312 C311 111(6)
C313 C312 H31C 108.9
C313 C312 H31D 109.8
C312 C313 H31E 109.4
C312 C313 H31F 108.5
C312 C313 C314 114(7)
H31E C313 H31F 107.8
C314 C313 H31E 109.2
C314 C313 H31F 107.9
C313 C314 H31G 110.4
C313 C314 H31H 109.6
C313 C314 H31I 108.4
H31G C314 H31H 109.5
H31G C314 H31I 109.5
H31H C314 H31I 109.5
N3 C321 H32A 108.0
N3 C321 H32B 107.9
N3 C321 C322 117(6)
H32A C321 H32B 107.2
C322 C321 H32A 108.0
C322 C321 H32B 107.9
C321 C322 H32C 109.8
C321 C322 H32D 109.8
H32C C322 H32D 108.2
C323 C322 C321 110(6)
C323 C322 H32C 109.7
C323 C322 H32D 109.8
C322 C323 H32E 108.7
C322 C323 H32F 108.7
H32E C323 H32F 107.6
C324 C323 C322 115(7)
C324 C323 H32E 108.0
C324 C323 H32F 108.4
C323 C324 H32G 110.2
C323 C324 H32H 109.3
C323 C324 H32I 108.9
H32G C324 H32H 109.5
H32G C324 H32I 109.5
H32H C324 H32I 109.5
N3 C331 H33A 108.4
N3 C331 H33B 108.5
H33A C331 H33B 107.4
C332 C331 N3 115(7)
C332 C331 H33A 108.5
C332 C331 H33B 108.5
C331 C332 H33C 109.1
C331 C332 H33D 109.2
C331 C332 C333 113(7)
H33C C332 H33D 107.8
C333 C332 H33C 109.2
C333 C332 H33D 108.7
C332 C333 H33E 110.6
C332 C333 H33F 110.7
H33E C333 H33F 108.7
C335 C333 C332 106(9)
C335 C333 H33E 110.2
C335 C333 H33F 110.9
C333 C335 H33G 109.9
C333 C335 H33H 109.2
C333 C335 H33I 109.4
H33G C335 H33H 109.5
H33G C335 H33I 109.5
H33H C335 H33I 109.5
N3 C341 H34A 108.2
N3 C341 H34B 107.5
N3 C341 C342 117(6)
H34A C341 H34B 107.3
C342 C341 H34A 108.0
C342 C341 H34B 108.0
C341 C342 H34E 109.0
C341 C342 H34F 109.1
C341 C342 H34C 110.1
C341 C342 H34D 110.1
C341 C342 C343 113(10)
C341 C342 C353 108(7)
H34E C342 H34F 107.8
H34E C342 H34C 29.6
H34E C342 H34D 131.6
H34F C342 H34C 80.0
H34F C342 H34D 31.5
H34C C342 H34D 108.4
C343 C342 H34E 108.4
C343 C342 H34F 109.2
C343 C342 H34C 129.0
C343 C342 H34D 80.8
C343 C342 C353 30(8)
C353 C342 H34E 82.8
C353 C342 H34F 134.6
C353 C342 H34C 109.7
C353 C342 H34D 110.0
C342 C343 H34G 109.8
C342 C343 H34H 108.8
C342 C343 C344 112(10)
H34G C343 H34H 108.0
C344 C343 H34G 108.2
C344 C343 H34H 109.8
C343 C344 H34I 110.2
C343 C344 H34J 108.3
C343 C344 H34K 109.9
H34I C344 H34J 109.5
H34I C344 H34K 109.5
H34J C344 H34K 109.5
C342 C353 H35A 109.6
C342 C353 H35B 109.1
H35A C353 H35B 107.9
C354 C353 C342 113(9)
C354 C353 H35A 108.5
C354 C353 H35B 109.0
C353 C354 H35C 110.4
C353 C354 H35D 109.3
C353 C354 H35E 108.8
H35C C354 H35D 109.5
H35C C354 H35E 109.5
H35D C354 H35E 109.5
HW1A OW1 HW1B 109.5
HW2A OW2 HW2B 109.5
HW3A OW3 HW3B 109.6
HW4A OW4 HW4B 109.5
HW5A OW5 HW5B 109.5
HW6A OW6 HW6B 109.5
HW7A OW7 HW7B 109.4
HW8A OW8 HW8B 109.5
HW9A OW9 HW9B 109.4
HW1C OW10 HW1D 109.5
HW1E OW11 HW1F 109.4

loop_
_geom_bond_atom_site_label_1
_geom_bond_atom_site_label_2
_geom_bond_distance
Mo1 O1 2.37(4)
Mo1 O4 2.29(4)
Mo1 O7 1.94(5)
Mo1 O12 1.93(5)
Mo1 O13 1.69(5)
Mo1 O14 1.71(5)
Mo2 O1 2.34(4)
Mo2 O5 2.32(4)
Mo2 O7 1.92(4)
Mo2 O8 1.92(4)
Mo2 O15 1.72(5)
Mo2 O16 1.71(5)
Mo3 O2 2.32(4)
Mo3 O5 2.33(4)
Mo3 O8 1.92(4)
Mo3 O9 1.95(4)
Mo3 O17 1.71(5)
Mo3 O18 1.70(5)
Mo4 O2 2.35(4)
Mo4 O6 2.31(4)
Mo4 O9 1.95(5)
Mo4 O10 1.93(4)
Mo4 O19 1.72(5)
Mo4 O20 1.70(5)
Mo5 O3 2.35(4)
Mo5 O6 2.29(4)
Mo5 O10 1.92(4)
Mo5 O11 1.91(4)
Mo5 O21 1.72(4)
Mo5 O22 1.72(4)
Mo6 O3 2.35(4)
Mo6 O4 2.28(5)
Mo6 O11 1.94(4)
Mo6 O12 1.93(4)
Mo6 O23 1.71(5)
Mo6 O24 1.71(5)
Cr O1 1.97(4)
Cr O2 1.98(4)
Cr O3 1.95(4)
Cr O4 1.98(5)
Cr O5 1.97(4)
Cr O6 1.95(4)
O1 C1 1.45(8)
O2 C2 1.46(8)
O3 C3 1.45(8)
O4 H4 0.8600
O5 H5 0.8600
O6 H6 0.8600
C1 H1A 0.9900
C1 H1B 0.9900
C1 C4 1.53(9)
C2 H2A 0.9900
C2 H2B 0.9900
C2 C4 1.53(9)
C3 H3A 0.9900
C3 H3B 0.9900
C3 C4 1.54(9)
C4 C5 1.54(9)
C5 H5A 0.9800
C5 H5B 0.9800
C5 H5C 0.9800
N1 C111 1.52(8)
N1 C121 1.53(7)
N1 C131 1.53(7)
N1 C141 1.52(7)
C111 H11A 0.9900
C111 H11B 0.9900
C111 C112 1.51(9)
C112 H11C 0.9900
C112 H11D 0.9900
C112 C113 1.52(9)
C113 H11E 0.9900
C113 H11F 0.9900
C113 C114 1.52(10)
C114 H11G 0.9800
C114 H11H 0.9800
C114 H11I 0.9800
C121 H12A 0.9900
C121 H12B 0.9900
C121 C122 1.53(9)
C122 H12C 0.9900
C122 H12D 0.9900
C122 C123 1.53(9)
C123 H12E 0.9900
C123 H12F 0.9900
C123 C124 1.51(10)
C124 H12G 0.9800
C124 H12H 0.9800
C124 H12I 0.9800
C131 H13A 0.9900
C131 H13B 0.9900
C131 C132 1.51(9)
C132 H13C 0.9900
C132 H13D 0.9900
C132 C133 1.53(10)
C133 H13E 0.9900
C133 H13F 0.9900
C133 C134 1.50(11)
C134 H13G 0.9800
C134 H13H 0.9800
C134 H13I 0.9800
C141 H14A 0.9900
C141 H14B 0.9900
C141 C142 1.52(10)
C142 H14C 0.9900
C142 H14D 0.9900
C142 C143 1.53(10)
C143 H14E 0.9900
C143 H14F 0.9900
C143 C144 1.53(11)
C144 H14G 0.9800
C144 H14H 0.9800
C144 H14I 0.9800
N2 C211 1.52(8)
N2 C221 1.52(8)
N2 C231 1.54(7)
N2 C241 1.51(8)
C211 H21A 0.9900
C211 H21B 0.9900
C211 C212 1.53(9)
C212 H21C 0.9900
C212 H21D 0.9900
C212 C213 1.53(10)
C213 H21E 0.9900
C213 H21F 0.9900
C213 C214 1.56(11)
C214 H21G 0.9800
C214 H21H 0.9800
C214 H21I 0.9800
C221 H22A 0.9900
C221 H22B 0.9900
C221 C222 1.49(10)
C222 H22C 0.9900
C222 H22D 0.9900
C222 C223 1.53(10)
C223 H22E 0.9900
C223 H22F 0.9900
C223 C224 1.47(11)
C224 H22G 0.9800
C224 H22H 0.9800
C224 H22I 0.9800
C231 H23A 0.9900
C231 H23B 0.9900
C231 C232 1.52(9)
C232 H23C 0.9900
C232 H23D 0.9900
C232 C233 1.51(10)
C233 H23E 0.9900
C233 H23F 0.9900
C233 C234 1.54(11)
C234 H23G 0.9800
C234 H23H 0.9800
C234 H23I 0.9800
C241 H24C 0.9900
C241 H24D 0.9900
C241 H24A 0.9900
C241 H24B 0.9900
C241 C242 1.54(14)
C241 C252 1.54(8)
C242 H24E 0.9900
C242 H24F 0.9900
C242 C243 1.53(8)
C243 H24G 0.9900
C243 H24H 0.9900
C243 C244 1.52(8)
C244 H24I 0.9800
C244 H24J 0.9800
C244 H24K 0.9800
C252 H25A 0.9900
C252 H25B 0.9900
C252 C253 1.54(9)
C253 H25C 0.9900
C253 H25D 0.9900
C253 C254 1.53(9)
C254 H25E 0.9800
C254 H25F 0.9800
C254 H25G 0.9800
N3 C311 1.52(8)
N3 C321 1.53(8)
N3 C331 1.51(9)
N3 C341 1.51(8)
C311 H31A 0.9900
C311 H31B 0.9900
C311 C312 1.51(7)
C312 H31C 0.9900
C312 H31D 0.9900
C312 C313 1.51(7)
C313 H31E 0.9900
C313 H31F 0.9900
C313 C314 1.54(12)
C314 H31G 0.9800
C314 H31H 0.9800
C314 H31I 0.9800
C321 H32A 0.9900
C321 H32B 0.9900
C321 C322 1.53(10)
C322 H32C 0.9900
C322 H32D 0.9900
C322 C323 1.52(10)
C323 H32E 0.9900
C323 H32F 0.9900
C323 C324 1.48(11)
C324 H32G 0.9800
C324 H32H 0.9800
C324 H32I 0.9800
C331 H33A 0.9900
C331 H33B 0.9900
C331 C332 1.51(11)
C332 H33C 0.9900
C332 H33D 0.9900
C332 C333 1.54(12)
C333 H33E 0.9900
C333 H33F 0.9900
C333 C335 1.50(6)
C335 H33G 0.9800
C335 H33H 0.9800
C335 H33I 0.9800
C341 H34A 0.9900
C341 H34B 0.9900
C341 C342 1.52(10)
C342 H34E 0.9900
C342 H34F 0.9900
C342 H34C 0.9900
C342 H34D 0.9900
C342 C343 1.53(9)
C342 C353 1.53(8)
C343 H34G 0.9900
C343 H34H 0.9900
C343 C344 1.53(9)
C344 H34I 0.9800
C344 H34J 0.9800
C344 H34K 0.9800
C353 H35A 0.9900
C353 H35B 0.9900
C353 C354 1.52(8)
C354 H35C 0.9800
C354 H35D 0.9800
C354 H35E 0.9800
OW1 HW1A 0.8709
OW1 HW1B 0.8692
OW2 HW2A 0.8696
OW2 HW2B 0.8700
OW3 HW3A 0.8704
OW3 HW3B 0.8696
OW4 HW4A 0.8694
OW4 HW4B 0.8696
OW5 HW5A 0.8700
OW5 HW5B 0.8701
OW6 HW6A 0.8696
OW6 HW6B 0.8701
OW7 HW7A 0.8697
OW7 HW7B 0.8702
OW8 HW8A 0.8689
OW8 HW8B 0.8696
OW9 HW9A 0.8693
OW9 HW9B 0.8717
OW10 HW1C 0.8704
OW10 HW1D 0.8692
OW11 HW1E 0.8701
OW11 HW1F 0.8700

loop_
_geom_torsion_atom_site_label_1
_geom_torsion_atom_site_label_2
_geom_torsion_atom_site_label_3
_geom_torsion_atom_site_label_4
_geom_torsion
Mo1 O1 C1 C4 -122(5)
Mo2 O1 C1 C4 125(5)
Mo3 O2 C2 C4 -122(5)
Mo4 O2 C2 C4 124(5)
Mo5 O3 C3 C4 -123(5)
Mo6 O3 C3 C4 126(5)
Cr O1 C1 C4 2(7)
Cr O2 C2 C4 1(7)
Cr O3 C3 C4 2(7)
O1 Mo1 O4 Mo6 -102.7(17)
O1 Mo1 O4 Cr 1.9(16)
O1 Mo1 O7 Mo2 21(2)
O1 Mo1 O12 Mo6 91(2)
O1 Mo2 O5 Mo3 101.0(16)
O1 Mo2 O5 Cr -1.2(16)
O1 Mo2 O7 Mo1 -21(2)
O1 Mo2 O8 Mo3 -93(3)
O1 Cr O2 Mo3 85.5(18)
O1 Cr O2 Mo4 -179.8(18)
O1 Cr O2 C2 -46(4)
O1 Cr O3 Mo5 179.4(18)
O1 Cr O3 Mo6 -87.5(18)
O1 Cr O3 C3 45(4)
O1 Cr O4 Mo1 -2.1(19)
O1 Cr O4 Mo6 95.5(19)
O1 Cr O5 Mo2 1.4(18)
O1 Cr O5 Mo3 -93.3(18)
O1 Cr O6 Mo4 46(42)
O1 Cr O6 Mo5 -49(42)
O1 C1 C4 C2 -64(7)
O1 C1 C4 C3 61(7)
O1 C1 C4 C5 178(5)
O2 Mo3 O5 Mo2 -102.9(17)
O2 Mo3 O5 Cr -0.1(16)
O2 Mo3 O8 Mo2 93(3)
O2 Mo3 O9 Mo4 20(2)
O2 Mo4 O6 Mo5 102.9(17)
O2 Mo4 O6 Cr -1.6(16)
O2 Mo4 O9 Mo3 -20(2)
O2 Mo4 O10 Mo5 -92(2)
O2 Cr O1 Mo1 179.1(18)
O2 Cr O1 Mo2 -87.0(18)
O2 Cr O1 C1 45(4)
O2 Cr O3 Mo5 86.2(18)
O2 Cr O3 Mo6 179.3(18)
O2 Cr O3 C3 -48(4)
O2 Cr O4 Mo1 -63(33)
O2 Cr O4 Mo6 35(33)
O2 Cr O5 Mo2 94.7(19)
O2 Cr O5 Mo3 0.1(18)
O2 Cr O6 Mo4 1.8(18)
O2 Cr O6 Mo5 -93.9(19)
O2 C2 C4 C1 63(7)
O2 C2 C4 C3 -63(7)
O2 C2 C4 C5 -180(5)
O3 Mo5 O6 Mo4 -103.6(17)
O3 Mo5 O6 Cr 1.3(17)
O3 Mo5 O10 Mo4 92(2)
O3 Mo5 O11 Mo6 21(2)
O3 Mo6 O4 Mo1 102.7(18)
O3 Mo6 O4 Cr -2.2(16)
O3 Mo6 O11 Mo5 -21(2)
O3 Mo6 O12 Mo1 -91(3)
O3 Cr O1 Mo1 87.0(18)
O3 Cr O1 Mo2 -179.2(18)
O3 Cr O1 C1 -48(4)
O3 Cr O2 Mo3 178.2(18)
O3 Cr O2 Mo4 -87.1(19)
O3 Cr O2 C2 47(4)
O3 Cr O4 Mo1 -95(2)
O3 Cr O4 Mo6 2.5(18)
O3 Cr O5 Mo2 54(42)
O3 Cr O5 Mo3 -40(42)
O3 Cr O6 Mo4 94.2(19)
O3 Cr O6 Mo5 -1.5(19)
O3 C3 C4 C1 -64(7)
O3 C3 C4 C2 62(7)
O3 C3 C4 C5 179(5)
O4 Mo1 O1 Mo2 -104.1(17)
O4 Mo1 O1 Cr -1.9(16)
O4 Mo1 O1 C1 129(4)
O4 Mo1 O7 Mo2 92(3)
O4 Mo1 O12 Mo6 20(2)
O4 Mo6 O3 Mo5 103.9(16)
O4 Mo6 O3 Cr 2.2(16)
O4 Mo6 O3 C3 -129(4)
O4 Mo6 O11 Mo5 -93(3)
O4 Mo6 O12 Mo1 -20(2)
O4 Cr O1 Mo1 2.0(18)
O4 Cr O1 Mo2 95.8(19)
O4 Cr O1 C1 -132(4)
O4 Cr O2 Mo3 146(32)
O4 Cr O2 Mo4 -119(32)
O4 Cr O2 C2 14(34)
O4 Cr O3 Mo5 -95.5(18)
O4 Cr O3 Mo6 -2.4(18)
O4 Cr O3 C3 130(4)
O4 Cr O5 Mo2 -83.4(19)
O4 Cr O5 Mo3 -178.1(17)
O4 Cr O6 Mo4 178.8(18)
O4 Cr O6 Mo5 83.2(19)
O5 Mo2 O1 Mo1 102.7(16)
O5 Mo2 O1 Cr 1.2(16)
O5 Mo2 O1 C1 -129(4)
O5 Mo2 O7 Mo1 -93(3)
O5 Mo2 O8 Mo3 -20(2)
O5 Mo3 O2 Mo4 -102.4(16)
O5 Mo3 O2 Cr 0.1(16)
O5 Mo3 O2 C2 129(4)
O5 Mo3 O8 Mo2 20(2)
O5 Mo3 O9 Mo4 92(2)
O5 Cr O1 Mo1 -95.2(18)
O5 Cr O1 Mo2 -1.4(18)
O5 Cr O1 C1 130(4)
O5 Cr O2 Mo3 -0.1(18)
O5 Cr O2 Mo4 94.7(18)
O5 Cr O2 C2 -132(4)
O5 Cr O3 Mo5 127(41)
O5 Cr O3 Mo6 -140(41)
O5 Cr O3 C3 -8(44)
O5 Cr O4 Mo1 83(2)
O5 Cr O4 Mo6 -179.3(17)
O5 Cr O6 Mo4 -83.6(19)
O5 Cr O6 Mo5 -179.2(18)
O6 Mo4 O2 Mo3 104.0(17)
O6 Mo4 O2 Cr 1.5(16)
O6 Mo4 O2 C2 -128(5)
O6 Mo4 O9 Mo3 -90(2)
O6 Mo4 O10 Mo5 -21(2)
O6 Mo5 O3 Mo6 -103.2(17)
O6 Mo5 O3 Cr -1.3(16)
O6 Mo5 O3 C3 130(4)
O6 Mo5 O10 Mo4 21(2)
O6 Mo5 O11 Mo6 92(3)
O6 Cr O1 Mo1 135(41)
O6 Cr O1 Mo2 -131(41)
O6 Cr O1 C1 0(44)
O6 Cr O2 Mo3 -96.5(19)
O6 Cr O2 Mo4 -1.7(18)
O6 Cr O2 C2 132(4)
O6 Cr O3 Mo5 1.4(18)
O6 Cr O3 Mo6 94.5(19)
O6 Cr O3 C3 -133(4)
O6 Cr O4 Mo1 179.9(18)
O6 Cr O4 Mo6 -82.5(19)
O6 Cr O5 Mo2 179.3(17)
O6 Cr O5 Mo3 84.6(18)
O7 Mo1 O1 Mo2 -14.3(15)
O7 Mo1 O1 Cr 88(2)
O7 Mo1 O1 C1 -141(5)
O7 Mo1 O4 Mo6 -174.4(19)
O7 Mo1 O4 Cr -70(2)
O7 Mo1 O12 Mo6 58(5)
O7 Mo2 O1 Mo1 14.4(16)
O7 Mo2 O1 Cr -87(2)
O7 Mo2 O1 C1 143(4)
O7 Mo2 O5 Mo3 174.0(18)
O7 Mo2 O5 Cr 72(2)
O7 Mo2 O8 Mo3 -59(5)
O8 Mo2 O1 Mo1 175.6(18)
O8 Mo2 O1 Cr 74(2)
O8 Mo2 O1 C1 -56(4)
O8 Mo2 O5 Mo3 14.2(16)
O8 Mo2 O5 Cr -88(2)
O8 Mo2 O7 Mo1 -56(5)
O8 Mo3 O2 Mo4 -174.6(18)
O8 Mo3 O2 Cr -72(2)
O8 Mo3 O2 C2 57(4)
O8 Mo3 O5 Mo2 -14.2(16)
O8 Mo3 O5 Cr 89(2)
O8 Mo3 O9 Mo4 60(5)
O9 Mo3 O2 Mo4 -14.5(16)
O9 Mo3 O2 Cr 88(2)
O9 Mo3 O2 C2 -143(4)
O9 Mo3 O5 Mo2 -176.6(18)
O9 Mo3 O5 Cr -73.8(19)
O9 Mo3 O8 Mo2 55(5)
O9 Mo4 O2 Mo3 14.5(16)
O9 Mo4 O2 Cr -88(2)
O9 Mo4 O2 C2 142(5)
O9 Mo4 O6 Mo5 175.6(17)
O9 Mo4 O6 Cr 71(2)
O9 Mo4 O10 Mo5 -60(4)
O10 Mo4 O2 Mo3 177.2(18)
O10 Mo4 O2 Cr 75(2)
O10 Mo4 O2 C2 -55(4)
O10 Mo4 O6 Mo5 15.4(15)
O10 Mo4 O6 Cr -89(2)
O10 Mo4 O9 Mo3 -53(5)
O10 Mo5 O3 Mo6 -176.9(18)
O10 Mo5 O3 Cr -75(2)
O10 Mo5 O3 C3 57(4)
O10 Mo5 O6 Mo4 -15.4(15)
O10 Mo5 O6 Cr 89(2)
O10 Mo5 O11 Mo6 57(5)
O11 Mo5 O3 Mo6 -15.0(16)
O11 Mo5 O3 Cr 87(2)
O11 Mo5 O3 C3 -141(5)
O11 Mo5 O6 Mo4 -177.1(18)
O11 Mo5 O6 Cr -72(2)
O11 Mo5 O10 Mo4 58(4)
O11 Mo6 O3 Mo5 14.8(16)
O11 Mo6 O3 Cr -87(2)
O11 Mo6 O3 C3 142(5)
O11 Mo6 O4 Mo1 175.5(18)
O11 Mo6 O4 Cr 70.6(19)
O11 Mo6 O12 Mo1 -56(5)
O12 Mo1 O1 Mo2 -176.1(17)
O12 Mo1 O1 Cr -73.8(19)
O12 Mo1 O1 C1 57(4)
O12 Mo1 O4 Mo6 -14.3(16)
O12 Mo1 O4 Cr 90(2)
O12 Mo1 O7 Mo2 56(5)
O12 Mo6 O3 Mo5 175.8(19)
O12 Mo6 O3 Cr 74(2)
O12 Mo6 O3 C3 -57(4)
O12 Mo6 O4 Mo1 14.3(16)
O12 Mo6 O4 Cr -91(2)
O12 Mo6 O11 Mo5 -58(5)
O13 Mo1 O1 Mo2 -70(7)
O13 Mo1 O1 Cr 33(7)
O13 Mo1 O1 C1 164(7)
O13 Mo1 O4 Mo6 87(2)
O13 Mo1 O4 Cr -168(2)
O13 Mo1 O7 Mo2 -174(3)
O13 Mo1 O12 Mo6 -71(3)
O14 Mo1 O1 Mo2 87.4(19)
O14 Mo1 O1 Cr -170(2)
O14 Mo1 O1 C1 -39(4)
O14 Mo1 O4 Mo6 -71(5)
O14 Mo1 O4 Cr 33(6)
O14 Mo1 O7 Mo2 -65(3)
O14 Mo1 O12 Mo6 -179(3)
O15 Mo2 O1 Mo1 76(6)
O15 Mo2 O1 Cr -25(7)
O15 Mo2 O1 C1 -155(6)
O15 Mo2 O5 Mo3 -87(2)
O15 Mo2 O5 Cr 170(2)
O15 Mo2 O7 Mo1 176(3)
O15 Mo2 O8 Mo3 68(3)
O16 Mo2 O1 Mo1 -87.9(19)
O16 Mo2 O1 Cr 171(2)
O16 Mo2 O1 C1 41(4)
O16 Mo2 O5 Mo3 69(6)
O16 Mo2 O5 Cr -33(6)
O16 Mo2 O7 Mo1 67(3)
O16 Mo2 O8 Mo3 176(3)
O17 Mo3 O2 Mo4 -69(7)
O17 Mo3 O2 Cr 34(7)
O17 Mo3 O2 C2 163(6)
O17 Mo3 O5 Mo2 87(2)
O17 Mo3 O5 Cr -170(2)
O17 Mo3 O8 Mo2 -70(3)
O17 Mo3 O9 Mo4 -174(3)
O18 Mo3 O2 Mo4 88.4(18)
O18 Mo3 O2 Cr -169(2)
O18 Mo3 O2 C2 -40(4)
O18 Mo3 O5 Mo2 -73(5)
O18 Mo3 O5 Cr 30(6)
O18 Mo3 O8 Mo2 -179(3)
O18 Mo3 O9 Mo4 -66(3)
O19 Mo4 O2 Mo3 72(6)
O19 Mo4 O2 Cr -30(6)
O19 Mo4 O2 C2 -160(6)
O19 Mo4 O6 Mo5 -87.5(19)
O19 Mo4 O6 Cr 168(2)
O19 Mo4 O9 Mo3 177(3)
O19 Mo4 O10 Mo5 68(3)
O20 Mo4 O2 Mo3 -85.7(19)
O20 Mo4 O2 Cr 172(2)
O20 Mo4 O2 C2 42(5)
O20 Mo4 O6 Mo5 73(6)
O20 Mo4 O6 Cr -31(6)
O20 Mo4 O9 Mo3 70(3)
O20 Mo4 O10 Mo5 176(3)
O21 Mo5 O3 Mo6 -76(6)
O21 Mo5 O3 Cr 26(7)
O21 Mo5 O3 C3 157(6)
O21 Mo5 O6 Mo4 84.3(19)
O21 Mo5 O6 Cr -171(2)
O21 Mo5 O10 Mo4 -70(3)
O21 Mo5 O11 Mo6 -174(3)
O22 Mo5 O3 Mo6 87.2(19)
O22 Mo5 O3 Cr -171(2)
O22 Mo5 O3 C3 -39(4)
O22 Mo5 O6 Mo4 -75(5)
O22 Mo5 O6 Cr 30(6)
O22 Mo5 O10 Mo4 -178(2)
O22 Mo5 O11 Mo6 -66(3)
O23 Mo6 O3 Mo5 68(6)
O23 Mo6 O3 Cr -33(7)
O23 Mo6 O3 C3 -164(6)
O23 Mo6 O4 Mo1 -87.5(19)
O23 Mo6 O4 Cr 168(2)
O23 Mo6 O11 Mo5 173(3)
O23 Mo6 O12 Mo1 71(3)
O24 Mo6 O3 Mo5 -87.1(18)
O24 Mo6 O3 Cr 171(2)
O24 Mo6 O3 C3 40(4)
O24 Mo6 O4 Mo1 72(5)
O24 Mo6 O4 Cr -33(6)
O24 Mo6 O11 Mo5 65(3)
O24 Mo6 O12 Mo1 179(3)
N1 C111 C112 C113 177(6)
N1 C121 C122 C123 -178(6)
N1 C131 C132 C133 -176(6)
N1 C141 C142 C143 172(6)
C111 N1 C121 C122 -55(7)
C111 N1 C131 C132 -176(5)
C111 N1 C141 C142 55(7)
C111 C112 C113 C114 175(6)
C121 N1 C111 C112 -59(7)
C121 N1 C131 C132 63(7)
C121 N1 C141 C142 176(6)
C121 C122 C123 C124 178(6)
C131 N1 C111 C112 180(5)
C131 N1 C121 C122 63(7)
C131 N1 C141 C142 -62(7)
C131 C132 C133 C134 180(7)
C141 N1 C111 C112 58(7)
C141 N1 C121 C122 -175(5)
C141 N1 C131 C132 -55(7)
C141 C142 C143 C144 -73(10)
N2 C211 C212 C213 -169(6)
N2 C221 C222 C223 172(6)
N2 C231 C232 C233 -175(6)
N2 C241 C242 C243 178(9)
N2 C241 C252 C253 -168(12)
C211 N2 C221 C222 -63(8)
C211 N2 C231 C232 176(6)
C211 N2 C241 C242 42(10)
C211 N2 C241 C252 74(11)
C211 C212 C213 C214 77(8)
C221 N2 C211 C212 -54(8)
C221 N2 C231 C232 55(8)
C221 N2 C241 C242 164(8)
C221 N2 C241 C252 -164(10)
C221 C222 C223 C224 169(7)
C231 N2 C211 C212 -174(6)
C231 N2 C221 C222 55(8)
C231 N2 C241 C242 -75(9)
C231 N2 C241 C252 -44(11)
C231 C232 C233 C234 170(7)
C241 N2 C211 C212 65(7)
C241 N2 C221 C222 175(6)
C241 N2 C231 C232 -63(8)
C241 C242 C243 C244 173(12)
C241 C252 C253 C254 74(21)
C242 C241 C252 C253 -63(17)
C252 C241 C242 C243 90(18)
N3 C311 C312 C313 -173(6)
N3 C321 C322 C323 -175(6)
N3 C331 C332 C333 -175(8)
N3 C341 C342 C343 -164(11)
N3 C341 C342 C353 164(7)
C311 N3 C321 C322 179(6)
C311 N3 C331 C332 -59(10)
C311 N3 C341 C342 -70(9)
C311 C312 C313 C314 -179(6)
C321 N3 C311 C312 66(8)
C321 N3 C331 C332 -177(8)
C321 N3 C341 C342 49(9)
C321 C322 C323 C324 -169(7)
C331 N3 C311 C312 -52(8)
C331 N3 C321 C322 -60(8)
C331 N3 C341 C342 166(7)
C331 C332 C333 C335 -88(11)
C341 N3 C311 C312 -173(6)
C341 N3 C321 C322 58(8)
C341 N3 C331 C332 63(10)
C341 C342 C343 C344 -57(22)
C341 C342 C353 C354 57(13)
C343 C342 C353 C354 -48(19)
C353 C342 C343 C344 30(15)
